data_2202778
loop_
_publ_author_name
'Sakai, Ken'
'Akiyama, Norinobu'
'Mizota, Mina'

_publ_section_title
;
 Bis(2-aminopyridine)(2,2'-bipyridine)platinum(II) dinitrate dihydrate
;
_journal_issue 7
_journal_name_full 'Acta Crystallographica Section E'
_journal_page_first m459
_journal_page_last m461
_journal_paper_doi 10.1107/S1600536803012698
_journal_volume 59
_journal_year 2003
_chemical_formula_iupac '[Pt (C10 H8 N2) (C5 H6 N2)2] (N O3)2, 2H2 O'
_chemical_formula_moiety 'C20 H20 N6 Pt 2+, 2N O3 1-, 2H2 O'
_chemical_formula_sum 'C20 H24 N8 O8 Pt'
_chemical_formula_weight 699.56
_chemical_name_systematic
;
Bis(2-aminopyridine)(2,2'-bipyridine)platinum(II)
dinitrate dihydrate
;
_space_group_IT_number 14
_symmetry_cell_setting monoclinic
_symmetry_space_group_name_Hall '-P 2yn'
_symmetry_space_group_name_H-M 'P 1 21/n 1'
_atom_sites_solution_hydrogens geom
_atom_sites_solution_primary direct
_atom_sites_solution_secondary difmap
_cell_angle_alpha 90.00
_cell_angle_beta 102.8760(10)
_cell_angle_gamma 90.00
_cell_formula_units_Z 4
_cell_length_a 6.7374(3)
_cell_length_b 27.8864(13)
_cell_length_c 13.5619(6)
_cell_measurement_reflns_used 8388
_cell_measurement_temperature 296(2)
_cell_measurement_theta_max 28.03
_cell_measurement_theta_min 2.68
_cell_volume 2483.96(19)
_computing_cell_refinement 'SAINT (Bruker, 2001)'
_computing_data_collection 'SMART (Bruker, 2001)'
_computing_data_reduction SAINT
_computing_molecular_graphics 'KENX (Sakai, 2002)'
_computing_publication_material
;
SHELXL97 (Sheldrick, 1997), TEXSAN (Molecular Structure Corporation, 2001),
KENX (Sakai, 2002) and ORTEP (Johnson, 1976)
;
_computing_structure_refinement 'SHELXL97 (Sheldrick, 1997)'
_computing_structure_solution 'SHELXS97 (Sheldrick, 1997)'
_diffrn_ambient_temperature 296(2)
_diffrn_detector_area_resol_mean 8.366
_diffrn_measured_fraction_theta_full 0.914
_diffrn_measured_fraction_theta_max 0.914
_diffrn_measurement_device 'Bruker SMART APEX CCD-detector'
_diffrn_measurement_method \w
_diffrn_radiation_monochromator graphite
_diffrn_radiation_source 'fine-focus sealed tube'
_diffrn_radiation_type MoK\a
_diffrn_radiation_wavelength 0.71073
_diffrn_reflns_av_R_equivalents 0.0977
_diffrn_reflns_av_sigmaI/netI 0.0717
_diffrn_reflns_limit_h_max 8
_diffrn_reflns_limit_h_min -8
_diffrn_reflns_limit_k_max 35
_diffrn_reflns_limit_k_min -34
_diffrn_reflns_limit_l_max 17
_diffrn_reflns_limit_l_min -12
_diffrn_reflns_number 15077
_diffrn_reflns_theta_full 28.22
_diffrn_reflns_theta_max 28.22
_diffrn_reflns_theta_min 2.68
_diffrn_standards_decay_% 'none, variation 0.265%'
_diffrn_standards_interval_time 330
_diffrn_standards_number 58
_exptl_absorpt_coefficient_mu 5.711
_exptl_absorpt_correction_T_max 0.50042
_exptl_absorpt_correction_T_min 0.14706
_exptl_absorpt_correction_type gaussian
_exptl_absorpt_process_details '(XPREP in SAINT; Bruker, 2001)'
_exptl_crystal_colour 'pale yellow'
_exptl_crystal_density_diffrn 1.871
_exptl_crystal_density_meas ?
_exptl_crystal_density_method 'not measured'
_exptl_crystal_description needle
_exptl_crystal_F_000 1368
_exptl_crystal_size_max 0.170
_exptl_crystal_size_mid 0.122
_exptl_crystal_size_min 0.096
_refine_diff_density_max 2.665
_refine_diff_density_min -0.899
_refine_ls_extinction_expression not_defined
_refine_ls_extinction_method none
_refine_ls_goodness_of_fit_ref 0.954
_refine_ls_hydrogen_treatment constr
_refine_ls_matrix_type full
_refine_ls_number_parameters 327
_refine_ls_number_reflns 5573
_refine_ls_number_restraints 14
_refine_ls_restrained_S_all 0.957
_refine_ls_R_factor_all 0.0472
_refine_ls_R_factor_gt 0.0375
_refine_ls_shift/su_max 0.002
_refine_ls_shift/su_mean 0.000
_refine_ls_structure_factor_coef Fsqd
_refine_ls_weighting_details 'calc w = 1/[\s^2^(Fo^2^)+(0.0327P)^2^] where P = (Fo^2^+2Fc^2^)/3'
_refine_ls_weighting_scheme calc
_refine_ls_wR_factor_gt 0.0799
_refine_ls_wR_factor_ref 0.0831
_reflns_number_gt 4451
_reflns_number_total 5573
_reflns_threshold_expression I>2\s(I)
_cod_data_source_file ob6255.cif
_cod_data_source_block I
_cod_depositor_comments
;
The following automatic conversions were performed:
'_symmetry_cell_setting' value 'Monoclinic' changed to 'monoclinic'
according to '/home/saulius/struct/CIF-dictionaries/cif_core.dic'
dictionary named 'cif_core.dic' version 2.4.1 from 2010-06-29.

Automatic conversion script
Id: cif_fix_enum 1527 2010-12-29 10:47:43Z saulius 

The following automatic conversions were performed:

'_symmetry_cell_setting' value 'Monoclinic' changed to 'monoclinic'
according to /home/saulius/struct/CIF-dictionaries/cif_core.dic
dictionary named 'cif_core.dic' version 2.4.1 from 2010-06-29.

Automatic conversion script
Id: cif_fix_values 1715 2011-07-08 13:25:40Z adriana 

The following automatic conversions were performed:

'_exptl_crystal_density_meas' value 'not measured' was changed to '?'
- the value is perceived as not measured.

Automatic conversion script
Id: cif_fix_values 3008 2015-01-20 13:52:24Z robertas 
;
_cod_original_sg_symbol_H-M 'P 21/n'
_cod_database_code 2202778
_cod_database_fobs_code 2202778

loop_
_symmetry_equiv_pos_as_xyz
'x, y, z'
'-x+1/2, y+1/2, -z+1/2'
'-x, -y, -z'
'x-1/2, -y-1/2, z-1/2'

loop_
_atom_site_label
_atom_site_fract_x
_atom_site_fract_y
_atom_site_fract_z
_atom_site_U_iso_or_equiv
_atom_site_adp_type
_atom_site_calc_flag
_atom_site_refinement_flags
_atom_site_occupancy
_atom_site_disorder_assembly
_atom_site_disorder_group
_atom_site_type_symbol
Pt1 0.95129(3) 0.136569(6) 0.676758(13) 0.03331(8) Uani d . 1 . . Pt
O1 0.4287(7) 0.17873(19) 0.7820(3) 0.0783(14) Uani d . 1 . . O
O2 0.4780(7) 0.2325(2) 0.6807(3) 0.0789(14) Uani d . 1 . . O
O3 0.4451(7) 0.1596(2) 0.6309(4) 0.0772(14) Uani d . 1 . . O
O4A 0.4305(14) 0.0867(5) 1.0856(8) 0.1048(16) Uiso d PD 0.563(8) A 1 O
O4B 0.4755(19) 0.0602(5) 1.0534(10) 0.1048(16) Uiso d PD 0.437(8) B 2 O
O5A 0.6491(18) 0.0801(5) 0.9949(7) 0.1048(16) Uiso d PD 0.563(8) A 1 O
O5B 0.722(2) 0.0981(6) 1.0201(10) 0.1048(16) Uiso d PD 0.437(8) B 2 O
O6A 0.7408(16) 0.1082(4) 1.1439(7) 0.1048(16) Uiso d PD 0.563(8) A 1 O
O6B 0.641(2) 0.1048(5) 1.1653(7) 0.1048(16) Uiso d PD 0.437(8) B 2 O
O7 0.4755(9) 0.3290(2) 0.7599(4) 0.1114(18) Uani d . 1 . . O
O8 0.3429(8) 0.1163(2) 0.2807(3) 0.0807(13) Uani d . 1 . . O
N1 0.9487(6) 0.18146(15) 0.7924(3) 0.0364(9) Uani d . 1 . . N
N2 0.9621(6) 0.19921(14) 0.6056(3) 0.0339(9) Uani d . 1 . . N
N3 0.9436(6) 0.07576(15) 0.7573(3) 0.0384(9) Uani d . 1 . . N
N4 1.2867(7) 0.08069(19) 0.8294(4) 0.0609(13) Uani d . 1 . . N
H4A 1.2930 0.1063 0.7950 0.073 Uiso calc R 1 . . H
H4B 1.3945 0.0698 0.8694 0.073 Uiso calc R 1 . . H
N5 0.9584(6) 0.09499(15) 0.5540(3) 0.0397(9) Uani d . 1 . . N
N6 0.6241(8) 0.1124(2) 0.4791(4) 0.0637(14) Uani d . 1 . . N
H6A 0.6126 0.1288 0.5312 0.076 Uiso calc R 1 . . H
H6B 0.5220 0.1097 0.4285 0.076 Uiso calc R 1 . . H
N7 0.4520(6) 0.1899(2) 0.6989(3) 0.0463(11) Uani d . 1 . . N
N8 0.6086(10) 0.0904(2) 1.0772(4) 0.0808(18) Uani d D 1 . . N
C1 0.9417(8) 0.1681(2) 0.8874(4) 0.0468(13) Uani d . 1 . . C
H1 0.9340 0.1358 0.9028 0.056 Uiso calc R 1 . . H
C2 0.9460(8) 0.2022(3) 0.9617(4) 0.0550(15) Uani d . 1 . . C
H2 0.9416 0.1927 1.0269 0.066 Uiso calc R 1 . . H
C3 0.9565(9) 0.2495(2) 0.9400(4) 0.0592(16) Uani d . 1 . . C
H3 0.9612 0.2724 0.9904 0.071 Uiso calc R 1 . . H
C4 0.9601(8) 0.2637(2) 0.8416(4) 0.0517(14) Uani d . 1 . . C
H4 0.9643 0.2960 0.8249 0.062 Uiso calc R 1 . . H
C5 0.9572(7) 0.2285(2) 0.7698(4) 0.0393(11) Uani d . 1 . . C
C6 0.9619(7) 0.23858(19) 0.6638(3) 0.0385(11) Uani d . 1 . . C
C7 0.9648(8) 0.2840(2) 0.6231(5) 0.0501(13) Uani d . 1 . . C
H7 0.9620 0.3109 0.6633 0.060 Uiso calc R 1 . . H
C8 0.9717(9) 0.2892(2) 0.5249(5) 0.0556(15) Uani d . 1 . . C
H8 0.9740 0.3197 0.4974 0.067 Uiso calc R 1 . . H
C9 0.9755(8) 0.2496(2) 0.4659(4) 0.0500(13) Uani d . 1 . . C
H9 0.9816 0.2527 0.3984 0.060 Uiso calc R 1 . . H
C10 0.9701(8) 0.2053(2) 0.5078(4) 0.0448(12) Uani d . 1 . . C
H10 0.9721 0.1783 0.4676 0.054 Uiso calc R 1 . . H
C11 1.1119(9) 0.0581(2) 0.8206(4) 0.0467(13) Uani d . 1 . . C
C12 1.0964(10) 0.0156(2) 0.8755(4) 0.0578(16) Uani d . 1 . . C
H12 1.2117 0.0031 0.9185 0.069 Uiso calc R 1 . . H
C13 0.9173(12) -0.0066(2) 0.8660(5) 0.0671(19) Uani d . 1 . . C
H13 0.9087 -0.0344 0.9026 0.081 Uiso calc R 1 . . H
C14 0.7427(10) 0.0118(2) 0.8009(4) 0.0618(17) Uani d . 1 . . C
H14 0.6177 -0.0035 0.7932 0.074 Uiso calc R 1 . . H
C15 0.7614(9) 0.0531(2) 0.7491(4) 0.0528(14) Uani d . 1 . . C
H15 0.6460 0.0661 0.7069 0.063 Uiso calc R 1 . . H
C16 0.8002(9) 0.0911(2) 0.4767(4) 0.0461(12) Uani d . 1 . . C
C17 0.8197(11) 0.0652(2) 0.3878(4) 0.0619(16) Uani d . 1 . . C
H17 0.7103 0.0625 0.3325 0.074 Uiso calc R 1 . . H
C18 0.9994(11) 0.0450(2) 0.3867(5) 0.0677(19) Uani d . 1 . . C
H18 1.0148 0.0286 0.3292 0.081 Uiso calc R 1 . . H
C19 1.1630(11) 0.0481(2) 0.4690(5) 0.0636(17) Uani d . 1 . . C
H19 1.2865 0.0335 0.4678 0.076 Uiso calc R 1 . . H
C20 1.1386(9) 0.0727(2) 0.5507(4) 0.0502(14) Uani d . 1 . . C
H20 1.2470 0.0747 0.6066 0.060 Uiso calc R 1 . . H

loop_
_atom_site_aniso_label
_atom_site_aniso_U_11
_atom_site_aniso_U_22
_atom_site_aniso_U_33
_atom_site_aniso_U_12
_atom_site_aniso_U_13
_atom_site_aniso_U_23
Pt1 0.03748(11) 0.03486(11) 0.02778(11) 0.00070(8) 0.00767(7) -0.00198(8)
O1 0.099(4) 0.095(4) 0.042(2) -0.029(3) 0.017(2) -0.004(2)
O2 0.091(4) 0.060(3) 0.083(4) -0.013(3) 0.014(3) 0.009(2)
O3 0.071(3) 0.093(4) 0.070(3) 0.001(3) 0.019(2) -0.041(3)
O7 0.105(4) 0.097(5) 0.113(4) -0.004(4) -0.018(3) -0.015(4)
O8 0.083(3) 0.089(4) 0.063(3) -0.001(3) 0.001(3) 0.002(3)
N1 0.040(2) 0.040(2) 0.029(2) -0.0019(19) 0.0075(17) -0.0087(17)
N2 0.036(2) 0.036(2) 0.031(2) -0.0004(17) 0.0086(16) 0.0004(17)
N3 0.047(2) 0.038(2) 0.032(2) -0.0018(19) 0.0135(19) 0.0002(17)
N4 0.048(3) 0.068(4) 0.061(3) 0.003(3) 0.002(2) 0.014(3)
N5 0.053(2) 0.031(2) 0.037(2) -0.0022(19) 0.015(2) -0.0052(18)
N6 0.057(3) 0.085(4) 0.045(3) 0.006(3) 0.003(2) -0.017(3)
N7 0.036(2) 0.059(3) 0.044(3) -0.005(2) 0.010(2) -0.006(2)
N8 0.106(5) 0.048(3) 0.072(4) 0.005(3) -0.016(4) -0.007(3)
C1 0.051(3) 0.057(4) 0.034(3) 0.001(3) 0.013(2) -0.002(2)
C2 0.051(3) 0.083(5) 0.033(3) 0.003(3) 0.011(2) -0.009(3)
C3 0.053(3) 0.073(5) 0.051(4) 0.000(3) 0.010(3) -0.026(3)
C4 0.049(3) 0.050(4) 0.056(4) 0.007(3) 0.013(3) -0.012(3)
C5 0.032(2) 0.048(3) 0.038(3) -0.001(2) 0.010(2) -0.008(2)
C6 0.030(2) 0.041(3) 0.043(3) 0.000(2) 0.006(2) -0.005(2)
C7 0.050(3) 0.038(3) 0.061(4) -0.002(3) 0.010(3) -0.004(3)
C8 0.060(3) 0.044(3) 0.062(4) 0.000(3) 0.011(3) 0.010(3)
C9 0.054(3) 0.054(4) 0.041(3) -0.004(3) 0.009(3) 0.010(3)
C10 0.054(3) 0.046(3) 0.037(3) -0.003(3) 0.013(2) -0.001(2)
C11 0.064(3) 0.043(3) 0.032(3) 0.006(3) 0.010(3) -0.001(2)
C12 0.090(5) 0.047(3) 0.034(3) 0.010(3) 0.008(3) 0.004(3)
C13 0.118(6) 0.045(3) 0.047(3) -0.006(4) 0.036(4) -0.001(3)
C14 0.081(4) 0.051(4) 0.062(4) -0.017(3) 0.035(4) -0.004(3)
C15 0.060(3) 0.051(4) 0.051(3) -0.005(3) 0.020(3) -0.003(3)
C16 0.059(3) 0.046(3) 0.034(3) -0.002(3) 0.013(2) -0.001(2)
C17 0.090(5) 0.053(4) 0.039(3) 0.000(3) 0.007(3) -0.008(3)
C18 0.096(5) 0.059(4) 0.059(4) -0.005(4) 0.041(4) -0.016(3)
C19 0.077(4) 0.051(4) 0.072(4) 0.006(3) 0.036(4) -0.011(3)
C20 0.058(3) 0.044(3) 0.053(3) -0.001(3) 0.023(3) -0.004(3)

loop_
_atom_type_symbol
_atom_type_description
_atom_type_scat_dispersion_real
_atom_type_scat_dispersion_imag
_atom_type_scat_source
C C 0.0033 0.0016 'International Tables Vol C Tables 4.2.6.8 and 6.1.1.4'
H H 0.0000 0.0000 'International Tables Vol C Tables 4.2.6.8 and 6.1.1.4'
N N 0.0061 0.0033 'International Tables Vol C Tables 4.2.6.8 and 6.1.1.4'
O O 0.0106 0.0060 'International Tables Vol C Tables 4.2.6.8 and 6.1.1.4'
Pt Pt -1.7033 8.3905 'International Tables Vol C Tables 4.2.6.8 and 6.1.1.4'

loop_
_geom_angle_atom_site_label_1
_geom_angle_atom_site_label_2
_geom_angle_atom_site_label_3
_geom_angle
_geom_angle_publ_flag
N2 Pt1 N1 80.82(16) yes
N2 Pt1 N3 176.21(15) yes
N1 Pt1 N3 95.44(16) yes
N2 Pt1 N5 95.31(15) yes
N1 Pt1 N5 176.07(16) yes
N3 Pt1 N5 88.42(16) yes
C5 N1 C1 119.7(4) ?
C5 N1 Pt1 114.8(3) ?
C1 N1 Pt1 125.5(4) ?
C10 N2 C6 118.5(4) ?
C10 N2 Pt1 126.6(3) ?
C6 N2 Pt1 114.9(3) ?
C11 N3 C15 119.7(5) ?
C11 N3 Pt1 121.9(4) ?
C15 N3 Pt1 118.4(4) ?
C11 N4 H4A 120.0 ?
C11 N4 H4B 120.0 ?
H4A N4 H4B 120.0 ?
C16 N5 C20 120.0(4) ?
C16 N5 Pt1 122.1(3) ?
C20 N5 Pt1 117.8(4) ?
C16 N6 H6A 120.0 ?
C16 N6 H6B 120.0 ?
H6A N6 H6B 120.0 ?
O1 N7 O2 119.2(5) ?
O1 N7 O3 121.5(6) ?
O2 N7 O3 119.3(5) ?
O4B N8 O5B 118.7(9) ?
O4B N8 O6B 116.2(8) ?
O5B N8 O6B 123.9(9) ?
O6A N8 O4A 121.8(8) ?
O6A N8 O5A 119.3(8) ?
O4A N8 O5A 118.5(8) ?
N1 C1 C2 120.4(6) ?
N1 C1 H1 119.8 ?
C2 C1 H1 119.8 ?
C3 C2 C1 120.3(5) ?
C3 C2 H2 119.8 ?
C1 C2 H2 119.8 ?
C2 C3 C4 119.7(5) ?
C2 C3 H3 120.2 ?
C4 C3 H3 120.2 ?
C5 C4 C3 118.2(6) ?
C5 C4 H4 120.9 ?
C3 C4 H4 120.9 ?
N1 C5 C4 121.7(5) ?
N1 C5 C6 114.7(4) ?
C4 C5 C6 123.6(5) ?
N2 C6 C7 120.5(5) ?
N2 C6 C5 114.8(4) ?
C7 C6 C5 124.7(5) ?
C8 C7 C6 119.9(5) ?
C8 C7 H7 120.0 ?
C6 C7 H7 120.0 ?
C7 C8 C9 119.8(5) ?
C7 C8 H8 120.1 ?
C9 C8 H8 120.1 ?
C10 C9 C8 118.9(5) ?
C10 C9 H9 120.5 ?
C8 C9 H9 120.5 ?
N2 C10 C9 122.3(5) ?
N2 C10 H10 118.9 ?
C9 C10 H10 118.9 ?
N4 C11 N3 119.3(5) ?
N4 C11 C12 121.5(6) ?
N3 C11 C12 119.2(6) ?
C13 C12 C11 120.6(6) ?
C13 C12 H12 119.7 ?
C11 C12 H12 119.7 ?
C12 C13 C14 120.2(6) ?
C12 C13 H13 119.9 ?
C14 C13 H13 119.9 ?
C15 C14 C13 118.1(6) ?
C15 C14 H14 120.9 ?
C13 C14 H14 120.9 ?
N3 C15 C14 122.1(6) ?
N3 C15 H15 118.9 ?
C14 C15 H15 118.9 ?
N5 C16 N6 120.6(5) ?
N5 C16 C17 119.9(5) ?
N6 C16 C17 119.5(6) ?
C18 C17 C16 118.2(6) ?
C18 C17 H17 120.9 ?
C16 C17 H17 120.9 ?
C17 C18 C19 121.6(6) ?
C17 C18 H18 119.2 ?
C19 C18 H18 119.2 ?
C20 C19 C18 118.3(6) ?
C20 C19 H19 120.9 ?
C18 C19 H19 120.9 ?
C19 C20 N5 122.0(6) ?
C19 C20 H20 119.0 ?
N5 C20 H20 119.0 ?

loop_
_geom_bond_atom_site_label_1
_geom_bond_atom_site_label_2
_geom_bond_site_symmetry_2
_geom_bond_distance
_geom_bond_publ_flag
Pt1 N2 . 2.005(4) yes
Pt1 N1 . 2.010(4) yes
Pt1 N3 . 2.024(4) yes
Pt1 N5 . 2.038(4) yes
O1 N7 . 1.213(5) ?
O2 N7 . 1.232(7) ?
O2 O7 . 2.900(8) yes
O3 N7 . 1.244(6) ?
O4A N8 . 1.234(8) ?
O4B N8 . 1.218(8) ?
O5A N8 . 1.240(8) ?
O5B N8 . 1.221(8) ?
O6A N8 . 1.225(8) ?
O6B N8 . 1.233(8) ?
O7 O6A 4_565 2.633(11) yes
O7 O8 4_666 2.867(8) yes
O7 O6B 4_565 2.977(15) yes
O8 O6B 1_554 2.824(15) yes
O8 O4A 1_554 2.955(12) yes
N1 C5 . 1.351(7) ?
N1 C1 . 1.352(6) ?
N2 C10 . 1.350(6) ?
N2 C6 . 1.353(6) ?
N3 C11 . 1.353(7) ?
N3 C15 . 1.363(7) ?
N4 C11 . 1.317(7) ?
N4 H4A . 0.8600 ?
N4 H4B . 0.8600 ?
N5 C16 . 1.322(7) ?
N5 C20 . 1.374(7) ?
N6 C16 . 1.333(7) ?
N6 H6A . 0.8600 ?
N6 H6B . 0.8600 ?
C1 C2 . 1.380(8) ?
C1 H1 . 0.9300 ?
C2 C3 . 1.358(9) ?
C2 H2 . 0.9300 ?
C3 C4 . 1.397(8) ?
C3 H3 . 0.9300 ?
C4 C5 . 1.379(7) ?
C4 H4 . 0.9300 ?
C5 C6 . 1.472(6) ?
C6 C7 . 1.384(7) ?
C7 C8 . 1.352(8) ?
C7 H7 . 0.9300 ?
C8 C9 . 1.369(8) ?
C8 H8 . 0.9300 ?
C9 C10 . 1.363(7) ?
C9 H9 . 0.9300 ?
C10 H10 . 0.9300 ?
C11 C12 . 1.415(8) ?
C12 C13 . 1.337(9) ?
C12 H12 . 0.9300 ?
C13 C14 . 1.402(10) ?
C13 H13 . 0.9300 ?
C14 C15 . 1.368(8) ?
C14 H14 . 0.9300 ?
C15 H15 . 0.9300 ?
C16 C17 . 1.437(7) ?
C17 C18 . 1.338(9) ?
C17 H17 . 0.9300 ?
C18 C19 . 1.386(9) ?
C18 H18 . 0.9300 ?
C19 C20 . 1.344(7) ?
C19 H19 . 0.9300 ?
C20 H20 . 0.9300 ?

loop_
_geom_hbond_atom_site_label_D
_geom_hbond_atom_site_label_H
_geom_hbond_atom_site_label_A
_geom_hbond_site_symmetry_A
_geom_hbond_distance_DH
_geom_hbond_distance_HA
_geom_hbond_distance_DA
_geom_hbond_angle_DHA
_geom_hbond_publ_flag
N6 H6A O3 . 0.86 2.13 2.922(6) 153.6 yes
N6 H6B O8 . 0.86 2.10 2.926(7) 159.9 yes
N4 H4A O1 1_655 0.86 2.24 3.013(7) 149.7 yes
N4 H4B O4B 1_655 0.86 2.45 3.074(14) 130.3 yes
N4 H4B O5A 1_655 0.86 2.15 2.926(13) 149.9 yes

loop_
_geom_torsion_atom_site_label_1
_geom_torsion_atom_site_label_2
_geom_torsion_atom_site_label_3
_geom_torsion_atom_site_label_4
_geom_torsion
C5 N1 C1 C2 -0.9(8)
N1 C1 C2 C3 0.2(9)
C1 C2 C3 C4 0.9(9)
C2 C3 C4 C5 -1.4(9)
C1 N1 C5 C4 0.3(7)
C1 N1 C5 C6 -179.4(4)
C3 C4 C5 N1 0.8(8)
C3 C4 C5 C6 -179.6(5)
C10 N2 C6 C7 1.6(7)
C10 N2 C6 C5 -178.8(4)
N1 C5 C6 N2 -1.6(6)
C4 C5 C6 N2 178.8(5)
N1 C5 C6 C7 178.1(5)
C4 C5 C6 C7 -1.6(8)
N2 C6 C7 C8 -1.2(8)
C5 C6 C7 C8 179.2(5)
C6 C7 C8 C9 0.1(9)
C7 C8 C9 C10 0.6(9)
C6 N2 C10 C9 -0.8(7)
C8 C9 C10 N2 -0.3(8)
C15 N3 C11 N4 -178.9(5)
C15 N3 C11 C12 1.5(7)
N4 C11 C12 C13 179.7(5)
N3 C11 C12 C13 -0.8(8)
C11 C12 C13 C14 0.3(9)
C12 C13 C14 C15 -0.7(9)
C11 N3 C15 C14 -1.9(8)
C13 C14 C15 N3 1.5(8)
C20 N5 C16 N6 179.7(5)
C20 N5 C16 C17 -2.5(8)
N5 C16 C17 C18 0.8(9)
N6 C16 C17 C18 178.7(6)
C16 C17 C18 C19 1.0(10)
C17 C18 C19 C20 -1.1(10)
C18 C19 C20 N5 -0.6(9)
C16 N5 C20 C19 2.4(8)
